data_1542963
loop_
_publ_author_name
'Katoh, Keiichi'
'Breedlove, Brian K.'
'Yamashita, Masahiro'

_publ_section_title
;
 Symmetry of octa-coordination environment has a substantial influence on
 dinuclear TbIIItriple-decker single-molecule magnets
;
_journal_issue 7
_journal_name_full 'Chem. Sci.'
_journal_page_first 4329
_journal_paper_doi 10.1039/C5SC04669F
_journal_volume 7
_journal_year 2016
_chemical_formula_moiety 'C124 H72 Cl16 N16 Tb2'
_chemical_formula_sum 'C124 H72 Cl16 N16 Tb2'
_chemical_formula_weight 2671.14
_space_group_IT_number 87
_symmetry_cell_setting tetragonal
_symmetry_Int_Tables_number 87
_symmetry_space_group_name_Hall '-I 4'
_symmetry_space_group_name_H-M 'I 4/m'
_atom_sites_solution_hydrogens geom
_atom_sites_solution_primary direct
_atom_sites_solution_secondary difmap
_audit_block_doi 10.5517/cc1274n3
_audit_update_record
;
2014-12-26 deposited with the CCDC.
2016-03-07 downloaded from the CCDC.
;
_cell_angle_alpha 90.0000
_cell_angle_beta 90.0000
_cell_angle_gamma 90.0000
_cell_formula_units_Z 2
_cell_length_a 14.313(6)
_cell_length_b 14.313(6)
_cell_length_c 25.736(12)
_cell_measurement_reflns_used 9281
_cell_measurement_temperature 93
_cell_measurement_theta_max 27.53
_cell_measurement_theta_min 3.26
_cell_volume 5272(4)
_computing_cell_refinement CrystalClear
_computing_data_collection 'CrystalClear (Rigaku Inc., 2008)'
_computing_data_reduction CrystalClear
_computing_molecular_graphics 'CrystalStructure 4.0'
_computing_publication_material 'CrystalStructure 4.0 (Rigaku, 2010)'
_computing_structure_refinement 'SHELXL97 (Sheldrick, 2008)'
_computing_structure_solution 'SIR2004 (Burla, et al., 2005)'
_diffrn_ambient_temperature 93
_diffrn_detector_area_resol_mean 7.111
_diffrn_measured_fraction_theta_full 0.978
_diffrn_measured_fraction_theta_max 0.978
_diffrn_measurement_device_type 'Rigaku Saturn724'
_diffrn_measurement_method \w
_diffrn_radiation_type 'Mo K\a'
_diffrn_radiation_wavelength 0.71075
_diffrn_reflns_av_R_equivalents 0.2202
_diffrn_reflns_limit_h_max 18
_diffrn_reflns_limit_h_min -15
_diffrn_reflns_limit_k_max 12
_diffrn_reflns_limit_k_min -18
_diffrn_reflns_limit_l_max 33
_diffrn_reflns_limit_l_min -33
_diffrn_reflns_number 19850
_diffrn_reflns_theta_full 27.47
_diffrn_reflns_theta_max 27.47
_diffrn_standards_number 0
_exptl_absorpt_coefficient_mu 1.796
_exptl_absorpt_correction_T_max 0.638
_exptl_absorpt_correction_T_min 0.588
_exptl_absorpt_correction_type multi-scan
_exptl_absorpt_process_details 'REQAB (Rigaku, 1998)'
_exptl_crystal_colour black
_exptl_crystal_density_diffrn 1.682
_exptl_crystal_density_method 'not measured'
_exptl_crystal_description block
_exptl_crystal_F_000 2660.00
_exptl_crystal_size_max 0.250
_exptl_crystal_size_mid 0.250
_exptl_crystal_size_min 0.250
_refine_diff_density_max 2.050
_refine_diff_density_min -2.480
_refine_ls_extinction_method none
_refine_ls_goodness_of_fit_ref 1.153
_refine_ls_hydrogen_treatment constr
_refine_ls_number_parameters 214
_refine_ls_number_reflns 3041
_refine_ls_number_restraints 0
_refine_ls_R_factor_gt 0.0600
_refine_ls_shift/su_max 0.001
_refine_ls_structure_factor_coef Fsqd
_refine_ls_weighting_details 'w = 1/[\s^2^(Fo^2^)+(0.1030P)^2^+10.3978P] where P=(Fo^2^+2Fc^2^)/3'
_refine_ls_weighting_scheme calc
_refine_ls_wR_factor_ref 0.1761
_reflns_number_gt 2884
_reflns_number_total 3041
_reflns_threshold_expression F^2^>2.0\s(F^2^)
_cod_data_source_file c5sc04669f2.cif
_cod_data_source_block kei-152AIII
_cod_depositor_comments 'Adding full bibliography for 1542963--1542964.cif.'
_cod_original_cell_volume 5273(4)
_cod_database_code 1542963

loop_
_symmetry_equiv_pos_site_id
_symmetry_equiv_pos_as_xyz
1 +X,+Y,+Z
2 -Y,+X,+Z
3 -X,-Y,+Z
4 +Y,-X,+Z
5 -X,-Y,-Z
6 +Y,-X,-Z
7 +X,+Y,-Z
8 -Y,+X,-Z
9 1/2+X,1/2+Y,1/2+Z
10 1/2-Y,1/2+X,1/2+Z
11 1/2-X,1/2-Y,1/2+Z
12 1/2+Y,1/2-X,1/2+Z
13 1/2-X,1/2-Y,1/2-Z
14 1/2+Y,1/2-X,1/2-Z
15 1/2+X,1/2+Y,1/2-Z
16 1/2-Y,1/2+X,1/2-Z

loop_
_atom_site_label
_atom_site_type_symbol
_atom_site_fract_x
_atom_site_fract_y
_atom_site_fract_z
_atom_site_U_iso_or_equiv
_atom_site_adp_type
_atom_site_occupancy
_atom_site_symmetry_multiplicity
_atom_site_calc_flag
_atom_site_refinement_flags
Tb1 Tb 0.0000 0.0000 0.427641(12) 0.0121(2) Uani 1.0 4 d .
Cl1 Cl 0.1044(5) -0.0593(13) 0.2447(2) 0.114(4) Uani 0.5000 16 d .
Cl2 Cl 0.4341(9) 0.3886(5) 0.3995(3) 0.114(4) Uani 0.5000 16 d .
Cl3 Cl 0.0974(6) 0.0438(16) 0.2463(3) 0.127(4) Uani 0.5000 16 d .
Cl4 Cl 0.555(2) 0.4202(8) 0.4240(5) 0.229(10) Uani 0.5000 16 d .
N1 N 0.0753(4) -0.2227(4) 0.5000 0.0182(11) Uani 1.0 8 d .
N2 N -0.0600(3) -0.1201(3) 0.5000 0.0161(9) Uani 1.0 8 d .
N3 N 0.0551(3) 0.1321(3) 0.37950(13) 0.0159(7) Uani 1.0 16 d .
C1 C -0.0151(5) -0.2058(4) 0.5000 0.0178(12) Uani 1.0 8 d .
C2 C -0.0831(5) -0.2820(5) 0.5000 0.0203(13) Uani 1.0 8 d .
C3 C -0.0742(5) -0.3780(4) 0.5000 0.0247(13) Uani 1.0 8 d .
C4 C -0.1558(6) -0.4307(5) 0.5000 0.0354(16) Uani 1.0 8 d .
C5 C -0.2438(6) -0.3884(5) 0.5000 0.0417(19) Uani 1.0 8 d .
C6 C -0.2531(5) -0.2918(5) 0.5000 0.0341(16) Uani 1.0 8 d .
C7 C -0.1719(5) -0.2390(5) 0.5000 0.0209(13) Uani 1.0 8 d .
C8 C -0.1549(4) -0.1383(4) 0.5000 0.0171(12) Uani 1.0 8 d .
C9 C 0.0060(3) 0.2145(3) 0.37129(15) 0.0167(8) Uani 1.0 16 d .
C10 C 0.0697(4) 0.2902(3) 0.36100(19) 0.0208(9) Uani 1.0 16 d .
C11 C 0.1582(4) 0.2538(3) 0.36125(18) 0.0208(9) Uani 1.0 16 d .
C12 C 0.1485(3) 0.1547(3) 0.37116(15) 0.0169(8) Uani 1.0 16 d .
C13 C 0.2217(3) 0.0910(3) 0.36853(16) 0.0183(8) Uani 1.0 16 d .
C14 C 0.3168(3) 0.1285(3) 0.35364(18) 0.0206(8) Uani 1.0 16 d .
C15 C 0.3343(4) 0.1513(5) 0.3019(2) 0.0416(14) Uani 1.0 16 d .
C16 C 0.4225(5) 0.1797(6) 0.2865(3) 0.0479(17) Uani 1.0 16 d .
C17 C 0.4919(4) 0.1916(5) 0.3229(3) 0.0388(13) Uani 1.0 16 d .
C18 C 0.4749(4) 0.1692(5) 0.3734(3) 0.0460(16) Uani 1.0 16 d .
C19 C 0.3876(4) 0.1377(4) 0.38928(19) 0.0338(12) Uani 1.0 16 d .
C20 C 0.0000 0.0000 0.2675(4) 0.049(4) Uani 1.0 4 d .
C21 C 0.5000 0.5000 0.3880(9) 0.130(11) Uani 1.0 4 d .
H3 H -0.0157 -0.4064 0.5000 0.0296 Uiso 1.0 8 calc R
H4 H -0.1517 -0.4955 0.5000 0.0425 Uiso 1.0 8 calc R
H5 H -0.2971 -0.4256 0.5000 0.0500 Uiso 1.0 8 calc R
H6 H -0.3117 -0.2636 0.5000 0.0409 Uiso 1.0 8 calc R
H10 H 0.0537 0.3523 0.3553 0.0249 Uiso 1.0 16 calc R
H11 H 0.2136 0.2864 0.3561 0.0249 Uiso 1.0 16 calc R
H15 H 0.2864 0.1475 0.2776 0.0499 Uiso 1.0 16 calc R
H16 H 0.4349 0.1908 0.2516 0.0575 Uiso 1.0 16 calc R
H17 H 0.5499 0.2148 0.3130 0.0466 Uiso 1.0 16 calc R
H18 H 0.5226 0.1750 0.3977 0.0552 Uiso 1.0 16 calc R
H19 H 0.3771 0.1230 0.4240 0.0405 Uiso 1.0 16 calc R

loop_
_atom_site_aniso_label
_atom_site_aniso_U_11
_atom_site_aniso_U_22
_atom_site_aniso_U_33
_atom_site_aniso_U_12
_atom_site_aniso_U_13
_atom_site_aniso_U_23
Tb1 0.0127(3) 0.0127(3) 0.0110(3) 0.0000 0.0000 0.0000
Cl1 0.056(4) 0.249(12) 0.038(3) 0.055(5) -0.004(3) 0.002(5)
Cl2 0.200(10) 0.065(3) 0.076(4) 0.046(5) -0.015(5) -0.007(3)
Cl3 0.057(3) 0.238(11) 0.085(5) -0.035(5) 0.006(3) -0.008(8)
Cl4 0.35(3) 0.089(7) 0.248(16) -0.005(11) 0.004(16) 0.079(8)
N1 0.023(3) 0.015(3) 0.017(3) 0.0032(19) 0.0000 0.0000
N2 0.017(3) 0.017(3) 0.015(3) -0.0002(18) 0.0000 0.0000
N3 0.0193(16) 0.0150(16) 0.0132(16) -0.0000(12) -0.0012(13) 0.0013(13)
C1 0.027(3) 0.014(3) 0.012(3) 0.001(3) 0.0000 0.0000
C2 0.029(4) 0.020(3) 0.012(3) -0.005(3) 0.0000 0.0000
C3 0.036(4) 0.017(3) 0.021(3) -0.004(3) 0.0000 0.0000
C4 0.051(5) 0.019(3) 0.037(4) -0.011(3) 0.0000 0.0000
C5 0.042(5) 0.030(4) 0.053(5) -0.022(4) 0.0000 0.0000
C6 0.028(4) 0.028(4) 0.047(5) -0.011(3) 0.0000 0.0000
C7 0.027(4) 0.019(3) 0.017(3) -0.010(3) 0.0000 0.0000
C8 0.016(3) 0.020(3) 0.015(3) -0.004(2) 0.0000 0.0000
C9 0.0192(19) 0.0164(19) 0.0146(18) 0.0013(15) 0.0014(15) 0.0019(15)
C10 0.028(3) 0.0128(19) 0.021(2) -0.0019(16) -0.0007(18) 0.0010(16)
C11 0.023(2) 0.019(2) 0.021(2) -0.0059(16) -0.0008(17) 0.0024(16)
C12 0.0188(19) 0.0178(19) 0.0142(18) -0.0043(14) -0.0007(15) 0.0010(15)
C13 0.0160(19) 0.024(2) 0.0150(18) -0.0027(15) 0.0004(15) 0.0001(16)
C14 0.0175(18) 0.0217(19) 0.0225(19) -0.0024(15) 0.0037(16) 0.0011(17)
C15 0.033(3) 0.071(4) 0.020(3) -0.025(3) 0.002(2) 0.000(3)
C16 0.037(3) 0.080(5) 0.027(3) -0.019(4) 0.009(3) 0.007(3)
C17 0.018(3) 0.060(4) 0.039(3) -0.007(3) 0.0061(19) 0.020(3)
C18 0.016(3) 0.086(5) 0.036(3) -0.014(3) -0.008(2) 0.021(3)
C19 0.020(3) 0.057(4) 0.025(3) -0.006(2) -0.0016(18) 0.016(3)
C20 0.067(6) 0.067(6) 0.013(5) 0.0000 0.0000 0.0000
C21 0.173(18) 0.173(18) 0.042(11) 0.0000 0.0000 0.0000

loop_
_atom_type_symbol
_atom_type_description
_atom_type_scat_dispersion_real
_atom_type_scat_dispersion_imag
_atom_type_scat_source
C C 0.0033 0.0016
;
International Tables for Crystallography
(1992, Vol. C, Tables 4.2.6.8 and 6.1.1.4)
;
H H 0.0000 0.0000
;
International Tables for Crystallography
(1992, Vol. C, Table 6.1.1.4)
;
N N 0.0061 0.0033
;
International Tables for Crystallography
(1992, Vol. C, Tables 4.2.6.8 and 6.1.1.4)
;
Tb Tb -0.1723 4.1537
;
International Tables for Crystallography
(1992, Vol. C, Tables 4.2.6.8 and 6.1.1.4)
;
Cl Cl 0.1484 0.1585
;
International Tables for Crystallography
(1992, Vol. C, Tables 4.2.6.8 and 6.1.1.4)
;

loop_
_citation_id
_citation_doi
_citation_year
1 10.11862/CJIC.2015.190 2015

loop_
_geom_angle_atom_site_label_1
_geom_angle_atom_site_label_2
_geom_angle_atom_site_label_3
_geom_angle
_geom_angle_publ_flag
_geom_angle_site_symmetry_1
_geom_angle_site_symmetry_3
N2 Tb1 N2 61.03(12) yes . 2_555
N2 Tb1 N2 91.80(10) yes . 3_555
N2 Tb1 N2 61.03(12) yes . 4_555
N2 Tb1 N3 166.70(11) yes . .
N2 Tb1 N3 108.56(12) yes . 2_555
N2 Tb1 N3 75.35(11) yes . 3_555
N2 Tb1 N3 113.70(13) yes . 4_555
N2 Tb1 N2 61.03(12) yes 2_555 3_555
N2 Tb1 N2 91.80(10) yes 2_555 4_555
N2 Tb1 N3 113.70(13) yes 2_555 .
N2 Tb1 N3 166.70(11) yes 2_555 2_555
N2 Tb1 N3 108.56(12) yes 2_555 3_555
N2 Tb1 N3 75.35(11) yes 2_555 4_555
N2 Tb1 N2 61.03(12) yes 3_555 4_555
N2 Tb1 N3 75.35(11) yes 3_555 .
N2 Tb1 N3 113.70(13) yes 3_555 2_555
N2 Tb1 N3 166.70(11) yes 3_555 3_555
N2 Tb1 N3 108.56(12) yes 3_555 4_555
N2 Tb1 N3 108.56(12) yes 4_555 .
N2 Tb1 N3 75.35(11) yes 4_555 2_555
N2 Tb1 N3 113.70(13) yes 4_555 3_555
N2 Tb1 N3 166.70(11) yes 4_555 4_555
N3 Tb1 N3 74.47(12) yes . 2_555
N3 Tb1 N3 117.67(12) yes . 3_555
N3 Tb1 N3 74.47(12) yes . 4_555
N3 Tb1 N3 74.47(12) yes 2_555 3_555
N3 Tb1 N3 117.67(12) yes 2_555 4_555
N3 Tb1 N3 74.47(12) yes 3_555 4_555
Cl1 Cl1 Cl1 90.0(6) yes 2_555 4_555
Cl1 Cl1 Cl3 11.6(6) yes 2_555 .
Cl1 Cl1 Cl3 106.8(12) yes 2_555 4_555
Cl1 Cl1 C20 48.0(6) yes 2_555 .
Cl1 Cl1 Cl3 101.5(6) yes 4_555 .
Cl1 Cl1 Cl3 16.9(9) yes 4_555 4_555
Cl1 Cl1 C20 48.0(3) yes 4_555 .
Cl3 Cl1 Cl3 118.2(13) yes . 4_555
Cl3 Cl1 C20 58.0(6) yes . .
Cl3 Cl1 C20 62.6(9) yes 4_555 .
Cl4 Cl2 Cl4 77.8(10) yes . 4_565
Cl4 Cl2 C21 52.5(6) yes . .
Cl4 Cl2 C21 62.3(13) yes 4_565 .
Cl1 Cl3 Cl1 151.5(14) yes . 2_555
Cl1 Cl3 Cl3 114.7(9) yes . 2_555
Cl1 Cl3 Cl3 24.7(7) yes . 4_555
Cl1 Cl3 C20 71.5(9) yes . .
Cl1 Cl3 Cl3 37.1(10) yes 2_555 2_555
Cl1 Cl3 Cl3 127.0(13) yes 2_555 4_555
Cl1 Cl3 C20 83.3(10) yes 2_555 .
Cl3 Cl3 Cl3 90.0(8) yes 2_555 4_555
Cl3 Cl3 C20 48.3(4) yes 2_555 .
Cl3 Cl3 C20 48.3(8) yes 4_555 .
Cl2 Cl4 Cl2 123.3(13) yes . 2_655
Cl2 Cl4 Cl4 113.4(12) yes . 2_655
Cl2 Cl4 Cl4 31.2(9) yes . 4_565
Cl2 Cl4 C21 63.0(9) yes . .
Cl2 Cl4 Cl4 71.0(11) yes 2_655 2_655
Cl2 Cl4 Cl4 136.5(15) yes 2_655 4_565
Cl2 Cl4 C21 84.2(11) yes 2_655 .
Cl4 Cl4 Cl4 90.0(12) yes 2_655 4_565
Cl4 Cl4 C21 54.0(6) yes 2_655 .
Cl4 Cl4 C21 54.0(11) yes 4_565 .
C1 N1 C8 122.3(6) yes . 2_555
Tb1 N2 Tb1 88.20(14) yes . 5_556
Tb1 N2 C1 114.8(3) yes . .
Tb1 N2 C8 115.9(3) yes . .
Tb1 N2 C1 114.8(3) yes 5_556 .
Tb1 N2 C8 115.9(3) yes 5_556 .
C1 N2 C8 106.8(5) yes . .
Tb1 N3 C9 125.6(3) yes . .
Tb1 N3 C12 125.4(3) yes . .
C9 N3 C12 105.4(4) yes . .
N1 C1 N2 128.2(6) yes . .
N1 C1 C2 121.2(6) yes . .
N2 C1 C2 110.6(6) yes . .
C1 C2 C3 133.0(7) yes . .
C1 C2 C7 105.9(6) yes . .
C3 C2 C7 121.1(7) yes . .
C2 C3 C4 117.6(7) yes . .
C3 C4 C5 121.5(7) yes . .
C4 C5 C6 121.2(8) yes . .
C5 C6 C7 117.5(7) yes . .
C2 C7 C6 121.1(7) yes . .
C2 C7 C8 106.3(6) yes . .
C6 C7 C8 132.6(7) yes . .
N1 C8 N2 126.2(6) yes 4_555 .
N1 C8 C7 123.3(6) yes 4_555 .
N2 C8 C7 110.4(5) yes . .
N3 C9 C10 110.3(4) yes . .
N3 C9 C13 125.1(4) yes . 2_555
C10 C9 C13 124.4(4) yes . 2_555
C9 C10 C11 107.3(4) yes . .
C10 C11 C12 106.6(4) yes . .
N3 C12 C11 110.3(4) yes . .
N3 C12 C13 125.4(4) yes . .
C11 C12 C13 124.2(4) yes . .
C9 C13 C12 126.4(4) yes 4_555 .
C9 C13 C14 115.6(4) yes 4_555 .
C12 C13 C14 117.3(4) yes . .
C13 C14 C15 119.1(4) yes . .
C13 C14 C19 121.9(4) yes . .
C15 C14 C19 118.9(5) yes . .
C14 C15 C16 120.4(5) yes . .
C15 C16 C17 120.0(6) yes . .
C16 C17 C18 119.5(5) yes . .
C17 C18 C19 121.2(5) yes . .
C14 C19 C18 119.9(5) yes . .
Cl1 C20 Cl1 84.0(7) yes . 2_555
Cl1 C20 Cl1 142.3(7) yes . 3_555
Cl1 C20 Cl1 84.0(7) yes . 4_555
Cl1 C20 Cl3 50.6(9) yes . .
Cl1 C20 Cl3 127.6(9) yes . 2_555
Cl1 C20 Cl3 114.7(8) yes . 3_555
Cl1 C20 Cl3 34.1(9) yes . 4_555
Cl1 C20 Cl1 84.0(7) yes 2_555 3_555
Cl1 C20 Cl1 142.3(7) yes 2_555 4_555
Cl1 C20 Cl3 34.1(9) yes 2_555 .
Cl1 C20 Cl3 50.6(9) yes 2_555 2_555
Cl1 C20 Cl3 127.6(9) yes 2_555 3_555
Cl1 C20 Cl3 114.7(8) yes 2_555 4_555
Cl1 C20 Cl1 84.0(7) yes 3_555 4_555
Cl1 C20 Cl3 114.7(8) yes 3_555 .
Cl1 C20 Cl3 34.1(9) yes 3_555 2_555
Cl1 C20 Cl3 50.6(9) yes 3_555 3_555
Cl1 C20 Cl3 127.6(9) yes 3_555 4_555
Cl1 C20 Cl3 127.6(9) yes 4_555 .
Cl1 C20 Cl3 114.7(8) yes 4_555 2_555
Cl1 C20 Cl3 34.1(9) yes 4_555 3_555
Cl1 C20 Cl3 50.6(9) yes 4_555 4_555
Cl3 C20 Cl3 83.5(10) yes . 2_555
Cl3 C20 Cl3 140.7(8) yes . 3_555
Cl3 C20 Cl3 83.5(10) yes . 4_555
Cl3 C20 Cl3 83.5(10) yes 2_555 3_555
Cl3 C20 Cl3 140.7(8) yes 2_555 4_555
Cl3 C20 Cl3 83.5(10) yes 3_555 4_555
Cl2 C21 Cl2 88.6(6) yes . 2_655
Cl2 C21 Cl2 161.8(15) yes . 3_665
Cl2 C21 Cl2 88.6(6) yes . 4_565
Cl2 C21 Cl4 64.5(10) yes . .
Cl2 C21 Cl4 131.2(15) yes . 2_655
Cl2 C21 Cl4 104.8(11) yes . 3_665
Cl2 C21 Cl4 33.5(9) yes . 4_565
Cl2 C21 Cl2 88.6(6) yes 2_655 3_665
Cl2 C21 Cl2 161.8(15) yes 2_655 4_565
Cl2 C21 Cl4 33.5(9) yes 2_655 .
Cl2 C21 Cl4 64.5(10) yes 2_655 2_655
Cl2 C21 Cl4 131.2(15) yes 2_655 3_665
Cl2 C21 Cl4 104.8(11) yes 2_655 4_565
Cl2 C21 Cl2 88.6(6) yes 3_665 4_565
Cl2 C21 Cl4 104.8(11) yes 3_665 .
Cl2 C21 Cl4 33.5(9) yes 3_665 2_655
Cl2 C21 Cl4 64.5(10) yes 3_665 3_665
Cl2 C21 Cl4 131.2(15) yes 3_665 4_565
Cl2 C21 Cl4 131.2(15) yes 4_565 .
Cl2 C21 Cl4 104.8(11) yes 4_565 2_655
Cl2 C21 Cl4 33.5(9) yes 4_565 3_665
Cl2 C21 Cl4 64.5(10) yes 4_565 4_565
Cl4 C21 Cl4 72.1(13) yes . 2_655
Cl4 C21 Cl4 112.6(15) yes . 3_665
Cl4 C21 Cl4 72.1(13) yes . 4_565
Cl4 C21 Cl4 72.1(13) yes 2_655 3_665
Cl4 C21 Cl4 112.6(15) yes 2_655 4_565
Cl4 C21 Cl4 72.1(13) yes 3_665 4_565
C2 C3 H3 121.215 no . .
C4 C3 H3 121.226 no . .
C3 C4 H4 119.263 no . .
C5 C4 H4 119.265 no . .
C4 C5 H5 119.404 no . .
C6 C5 H5 119.424 no . .
C5 C6 H6 121.197 no . .
C7 C6 H6 121.269 no . .
C9 C10 H10 126.330 no . .
C11 C10 H10 126.337 no . .
C10 C11 H11 126.724 no . .
C12 C11 H11 126.707 no . .
C14 C15 H15 119.808 no . .
C16 C15 H15 119.786 no . .
C15 C16 H16 120.001 no . .
C17 C16 H16 119.994 no . .
C16 C17 H17 120.256 no . .
C18 C17 H17 120.271 no . .
C17 C18 H18 119.409 no . .
C19 C18 H18 119.420 no . .
C14 C19 H19 120.052 no . .
C18 C19 H19 120.050 no . .

loop_
_geom_bond_atom_site_label_1
_geom_bond_atom_site_label_2
_geom_bond_distance
_geom_bond_publ_flag
_geom_bond_site_symmetry_2
Tb1 N2 2.676(4) yes .
Tb1 N2 2.676(4) yes 2_555
Tb1 N2 2.676(4) yes 3_555
Tb1 N2 2.676(4) yes 4_555
Tb1 N3 2.394(4) yes .
Tb1 N3 2.394(4) yes 2_555
Tb1 N3 2.394(4) yes 3_555
Tb1 N3 2.394(4) yes 4_555
Cl1 Cl1 2.43(2) yes 2_555
Cl1 Cl1 2.43(2) yes 4_555
Cl1 Cl3 1.48(3) yes .
Cl1 Cl3 1.03(3) yes 4_555
Cl1 C20 1.815(11) yes .
Cl2 Cl4 1.90(3) yes .
Cl2 Cl4 1.04(3) yes 4_565
Cl2 C21 1.877(9) yes .
Cl3 Cl3 2.16(3) yes 2_555
Cl3 Cl3 2.16(3) yes 4_555
Cl3 C20 1.623(12) yes .
Cl4 Cl4 1.97(3) yes 2_655
Cl4 Cl4 1.97(3) yes 4_565
Cl4 C21 1.67(3) yes .
N1 C1 1.316(10) yes .
N1 C8 1.325(9) yes 2_555
N2 C1 1.385(8) yes .
N2 C8 1.383(8) yes .
N3 C9 1.388(6) yes .
N3 C12 1.392(6) yes .
C1 C2 1.462(10) yes .
C2 C3 1.380(10) yes .
C2 C7 1.412(11) yes .
C3 C4 1.390(11) yes .
C4 C5 1.398(12) yes .
C5 C6 1.389(11) yes .
C6 C7 1.386(11) yes .
C7 C8 1.462(10) yes .
C9 C10 1.441(7) yes .
C9 C13 1.395(6) yes 2_555
C10 C11 1.369(7) yes .
C11 C12 1.449(6) yes .
C12 C13 1.390(6) yes .
C13 C14 1.512(6) yes .
C14 C15 1.393(8) yes .
C14 C19 1.373(7) yes .
C15 C16 1.385(9) yes .
C16 C17 1.375(9) yes .
C17 C18 1.361(8) yes .
C18 C19 1.390(8) yes .
C3 H3 0.931 no .
C4 H4 0.930 no .
C5 H5 0.930 no .
C6 H6 0.930 no .
C10 H10 0.930 no .
C11 H11 0.930 no .
C15 H15 0.930 no .
C16 H16 0.930 no .
C17 H17 0.930 no .
C18 H18 0.930 no .
C19 H19 0.930 no .

loop_
_geom_contact_atom_site_label_1
_geom_contact_atom_site_label_2
_geom_contact_distance
_geom_contact_publ_flag
_geom_contact_site_symmetry_2
Tb1 C1 3.492(5) no 2_555
Tb1 C1 3.492(5) no 4_555
Tb1 C8 3.507(5) no 2_555
Tb1 C8 3.507(5) no 4_555
Tb1 C9 3.396(5) no 2_555
Tb1 C9 3.396(5) no 3_555
Tb1 C9 3.396(5) no 4_555
Tb1 C12 3.396(5) no 2_555
Tb1 C12 3.396(5) no 3_555
Tb1 C12 3.396(5) no 4_555
N1 C1 3.510(9) no 2_555
N1 C2 3.570(10) no 2_555
N1 C3 3.085(9) no .
N1 C6 3.129(10) no 2_555
N1 C7 3.546(10) no .
N1 C8 3.509(9) no .
N1 C9 3.513(5) no 3_555
N1 C9 3.513(5) no 5_556
N1 C13 3.391(5) no 4_555
N2 N3 3.107(4) no 5_556
N2 C1 2.846(8) no 4_555
N2 C8 2.882(8) no 2_555
N2 C12 3.584(5) no 3_555
N2 C12 3.584(5) no 5_556
N3 C1 3.325(5) no 3_555
N3 C8 3.416(5) no 3_555
N3 C9 3.026(6) no 4_555
N3 C12 3.019(6) no 2_555
C1 C9 3.317(5) no 3_555
C1 C9 3.317(5) no 5_556
C2 C5 2.759(11) no .
C2 C10 3.584(6) no 3_555
C2 C10 3.584(6) no 5_556
C3 C6 2.842(10) no .
C4 C7 2.754(11) no .
C7 C11 3.583(5) no 3_555
C7 C11 3.583(5) no 5_556
C7 C12 3.545(5) no 3_555
C7 C12 3.545(5) no 5_556
C8 C12 3.325(5) no 3_555
C8 C12 3.325(5) no 5_556
C8 C13 3.581(5) no 3_555
C8 C13 3.581(5) no 5_556
C9 C13 3.557(6) no .
C9 C15 3.347(8) no 2_555
C9 C19 3.254(7) no 2_555
C10 C13 3.591(7) no .
C10 C14 2.868(7) no 2_555
C10 C15 3.567(9) no 2_555
C10 C19 3.360(8) no 2_555
C11 C14 2.901(6) no .
C11 C15 3.292(8) no .
C12 C13 3.561(7) no 2_555
C12 C15 3.201(7) no .
C12 C19 3.462(7) no .
C14 C17 2.779(7) no .
C15 C18 2.739(8) no .
C16 C19 2.758(8) no .
Cl1 N3 3.491(7) no 4_555
Cl1 C12 3.569(9) no 4_555
Cl1 C16 3.204(11) no 16_545
Cl1 C17 3.478(10) no 16_545
Cl2 C17 3.538(10) no .
Cl2 C18 3.264(10) no .
Cl3 C17 3.583(11) no 16_545
Cl4 C5 3.294(16) no 4_655
N1 C13 3.391(5) no 6_556
N3 Cl1 3.491(7) no 2_555
N3 C20 3.536(10) no .
C4 C18 3.532(7) no 2_545
C4 C18 3.532(7) no 8_546
C5 Cl4 3.294(16) no 2_545
C5 Cl4 3.294(16) no 8_546
C12 Cl1 3.569(9) no 2_555
C16 Cl1 3.204(11) no 14_555
C17 Cl1 3.478(10) no 14_555
C17 Cl2 3.538(10) no .
C17 Cl3 3.583(11) no 14_555
C18 Cl2 3.264(10) no .
C18 C4 3.532(7) no 4_655
C20 N3 3.536(10) no .
C20 N3 3.536(10) no 2_555
C20 N3 3.536(10) no 3_555
C20 N3 3.536(10) no 4_555
N1 H3 2.9347 no .
N1 H6 2.9811 no 2_555
N1 H19 3.0292 no 4_555
N3 H10 3.2135 no .
N3 H11 3.2234 no .
C1 H3 2.8716 no .
C2 H4 3.2103 no .
C2 H6 3.2821 no .
C3 H5 3.2617 no .
C3 H19 3.4339 no 4_555
C4 H6 3.2705 no .
C5 H3 3.2748 no .
C6 H4 3.2571 no .
C6 H19 3.5800 no 3_555
C6 H19 3.5800 no 5_556
C7 H3 3.2772 no .
C7 H5 3.2158 no .
C8 H6 2.8727 no .
C9 H11 3.1692 no .
C9 H15 3.4209 no 2_555
C9 H19 3.2663 no 2_555
C10 H19 3.4326 no 2_555
C11 H15 3.2118 no .
C12 H10 3.1646 no .
C12 H15 3.1145 no .
C12 H19 3.5718 no .
C13 H10 2.8116 no 4_555
C13 H11 2.8170 no .
C13 H15 2.6429 no .
C13 H19 2.6819 no .
C14 H10 2.6568 no 4_555
C14 H11 2.7011 no .
C14 H16 3.2480 no .
C14 H18 3.2262 no .
C15 H10 3.2500 no 4_555
C15 H11 2.9427 no .
C15 H17 3.2306 no .
C15 H19 3.2260 no .
C16 H18 3.2014 no .
C17 H15 3.2265 no .
C17 H19 3.2304 no .
C18 H16 3.2024 no .
C19 H6 3.5423 no 3_555
C19 H10 2.9205 no 4_555
C19 H11 3.3849 no .
C19 H15 3.2215 no .
C19 H17 3.2355 no .
H3 H4 2.3274 no .
H3 H19 2.8185 no 4_555
H4 H5 2.3085 no .
H5 H6 2.3276 no .
H6 H19 2.9592 no 3_555
H6 H19 2.9592 no 5_556
H10 H11 2.4761 no .
H10 H19 3.1066 no 2_555
H11 H15 3.0188 no .
H15 H16 2.3130 no .
H16 H17 2.3094 no .
H17 H18 2.2869 no .
H18 H19 2.3127 no .
Cl1 H15 3.4144 no 4_555
Cl1 H16 2.9354 no 16_545
Cl1 H17 3.3698 no 16_545
Cl2 H5 3.2887 no 3_555
Cl2 H5 3.5267 no 4_655
Cl2 H6 3.5995 no 3_555
Cl2 H18 3.3095 no .
Cl3 H15 3.1890 no .
Cl3 H16 3.4098 no 16_545
Cl3 H17 3.0923 no 16_545
Cl4 H5 2.6467 no 4_655
Cl4 H6 3.5987 no 4_655
N1 H19 3.0292 no 6_556
C3 H3 3.3434 no 3_545
C3 H18 3.3214 no 2_545
C3 H18 3.3214 no 8_546
C3 H19 3.4339 no 6_556
C4 H3 3.3857 no 3_545
C4 H18 2.7292 no 2_545
C4 H18 2.7292 no 8_546
C4 H19 3.4083 no 2_545
C4 H19 3.4083 no 8_546
C5 H18 3.0854 no 2_545
C5 H18 3.0854 no 8_546
C9 H16 3.5435 no 13_555
C10 H16 2.9109 no 13_555
C10 H17 3.3273 no 4_565
C10 H18 3.2158 no 4_565
C11 H16 3.2917 no 13_555
C11 H17 3.1758 no 4_565
C11 H18 3.3435 no 4_565
C15 H16 3.4097 no 16_545
C15 H17 3.3700 no 16_545
C17 H10 3.0924 no 2_655
C17 H11 3.3015 no 2_655
C17 H15 3.4281 no 14_555
C18 H4 3.2948 no 4_655
C18 H10 3.0107 no 2_655
C18 H11 3.5038 no 2_655
C19 H4 3.3106 no 4_655
H3 C3 3.3434 no 3_545
H3 C4 3.3857 no 3_545
H3 H3 2.7165 no 3_545
H3 H4 2.7775 no 3_545
H3 H19 2.8185 no 6_556
H4 C18 3.2948 no 2_545
H4 C18 3.2948 no 8_546
H4 C19 3.3106 no 2_545
H4 C19 3.3106 no 8_546
H4 H3 2.7775 no 3_545
H4 H6 3.1908 no 4_545
H4 H18 2.6654 no 2_545
H4 H18 2.6654 no 8_546
H4 H19 2.7057 no 2_545
H4 H19 2.7057 no 8_546
H5 Cl2 3.5267 no 2_545
H5 Cl2 3.2887 no 3_555
H5 Cl2 3.2887 no 5_556
H5 Cl2 3.5267 no 8_546
H5 Cl4 2.6467 no 2_545
H5 Cl4 2.6467 no 8_546
H5 H18 3.2449 no 2_545
H5 H18 3.2449 no 8_546
H6 Cl2 3.5995 no 3_555
H6 Cl2 3.5995 no 5_556
H6 Cl4 3.5987 no 2_545
H6 Cl4 3.5987 no 8_546
H6 H4 3.1908 no 2_455
H10 C17 3.0924 no 4_565
H10 C18 3.0107 no 4_565
H10 H16 2.8225 no 13_555
H10 H17 2.9078 no 4_565
H10 H18 2.7228 no 4_565
H11 C17 3.3015 no 4_565
H11 C18 3.5038 no 4_565
H11 H15 3.5681 no 13_555
H11 H16 3.5073 no 13_555
H11 H17 2.5913 no 4_565
H11 H18 2.9884 no 4_565
H15 Cl1 3.4144 no 2_555
H15 Cl3 3.1890 no .
H15 C17 3.4281 no 16_545
H15 H11 3.5681 no 13_555
H15 H15 3.4222 no 13_555
H15 H16 3.1522 no 16_545
H15 H17 2.7192 no 16_545
H16 Cl1 2.9354 no 14_555
H16 Cl3 3.4098 no 14_555
H16 C9 3.5435 no 13_555
H16 C10 2.9109 no 13_555
H16 C11 3.2917 no 13_555
H16 C15 3.4097 no 14_555
H16 H10 2.8225 no 13_555
H16 H11 3.5073 no 13_555
H16 H15 3.1522 no 14_555
H16 H17 3.3792 no 16_545
H17 Cl1 3.3698 no 14_555
H17 Cl3 3.0923 no 14_555
H17 C10 3.3273 no 2_655
H17 C11 3.1758 no 2_655
H17 C15 3.3700 no 14_555
H17 H10 2.9078 no 2_655
H17 H11 2.5913 no 2_655
H17 H15 2.7192 no 14_555
H17 H16 3.3792 no 14_555
H18 Cl2 3.3095 no .
H18 C3 3.3214 no 4_655
H18 C4 2.7292 no 4_655
H18 C5 3.0854 no 4_655
H18 C10 3.2158 no 2_655
H18 C11 3.3435 no 2_655
H18 H4 2.6654 no 4_655
H18 H5 3.2449 no 4_655
H18 H10 2.7228 no 2_655
H18 H11 2.9884 no 2_655
H19 C4 3.4083 no 4_655
H19 H4 2.7057 no 4_655

loop_
_geom_torsion_atom_site_label_1
_geom_torsion_atom_site_label_2
_geom_torsion_atom_site_label_3
_geom_torsion_atom_site_label_4
_geom_torsion
_geom_torsion_publ_flag
_geom_torsion_site_symmetry_1
_geom_torsion_site_symmetry_3
_geom_torsion_site_symmetry_4
N2 Tb1 N2 Tb1 -55.16(11) no . 2_555 5_556
N2 Tb1 N2 C1 -171.8(3) no . 2_555 2_555
N2 Tb1 N2 C8 62.9(2) no . 2_555 2_555
N2 Tb1 N2 Tb1 55.16(11) no 2_555 . 5_556
N2 Tb1 N2 C1 -61.5(2) no 2_555 . .
N2 Tb1 N2 C8 173.2(3) no 2_555 . .
N2 Tb1 N2 Tb1 0.00(13) no . 3_555 5_556
N2 Tb1 N2 C1 -116.7(2) no . 3_555 3_555
N2 Tb1 N2 C8 118.0(2) no . 3_555 3_555
N2 Tb1 N2 Tb1 0.00(13) no 3_555 . 5_556
N2 Tb1 N2 C1 -116.7(2) no 3_555 . .
N2 Tb1 N2 C8 118.0(2) no 3_555 . .
N2 Tb1 N2 Tb1 55.16(11) no . 4_555 5_556
N2 Tb1 N2 C1 -61.5(2) no . 4_555 4_555
N2 Tb1 N2 C8 173.2(3) no . 4_555 4_555
N2 Tb1 N2 Tb1 -55.16(11) no 4_555 . 5_556
N2 Tb1 N2 C1 -171.8(3) no 4_555 . .
N2 Tb1 N2 C8 62.9(2) no 4_555 . .
N2 Tb1 N3 C9 -28.5(3) no . 2_555 2_555
N2 Tb1 N3 C12 127.0(3) no . 2_555 2_555
N3 Tb1 N2 Tb1 -115.77(12) no 2_555 . 5_556
N3 Tb1 N2 C1 127.6(2) no 2_555 . .
N3 Tb1 N2 C8 2.2(3) no 2_555 . .
N2 Tb1 N3 C9 -80.5(3) no . 3_555 3_555
N2 Tb1 N3 C12 75.1(3) no . 3_555 3_555
N3 Tb1 N2 Tb1 176.55(15) no 3_555 . 5_556
N3 Tb1 N2 C1 59.89(19) no 3_555 . .
N3 Tb1 N2 C8 -65.4(2) no 3_555 . .
N2 Tb1 N3 C9 -129.1(3) no . 4_555 4_555
N2 Tb1 N3 C12 26.5(3) no . 4_555 4_555
N3 Tb1 N2 Tb1 111.20(12) no 4_555 . 5_556
N3 Tb1 N2 C1 -5.5(3) no 4_555 . .
N3 Tb1 N2 C8 -130.8(2) no 4_555 . .
N2 Tb1 N2 Tb1 -55.16(11) no 2_555 3_555 5_556
N2 Tb1 N2 C1 -171.8(3) no 2_555 3_555 3_555
N2 Tb1 N2 C8 62.9(2) no 2_555 3_555 3_555
N2 Tb1 N2 Tb1 55.16(11) no 3_555 2_555 5_556
N2 Tb1 N2 C1 -61.5(2) no 3_555 2_555 2_555
N2 Tb1 N2 C8 173.2(3) no 3_555 2_555 2_555
N2 Tb1 N2 Tb1 0.00(13) no 2_555 4_555 5_556
N2 Tb1 N2 C1 -116.7(2) no 2_555 4_555 4_555
N2 Tb1 N2 C8 118.0(2) no 2_555 4_555 4_555
N2 Tb1 N2 Tb1 0.00(13) no 4_555 2_555 5_556
N2 Tb1 N2 C1 -116.7(2) no 4_555 2_555 2_555
N2 Tb1 N2 C8 118.0(2) no 4_555 2_555 2_555
N2 Tb1 N3 C9 -129.1(3) no 2_555 . .
N2 Tb1 N3 C12 26.5(3) no 2_555 . .
N3 Tb1 N2 Tb1 111.20(12) no . 2_555 5_556
N3 Tb1 N2 C1 -5.5(3) no . 2_555 2_555
N3 Tb1 N2 C8 -130.8(2) no . 2_555 2_555
N2 Tb1 N3 C9 -28.5(3) no 2_555 3_555 3_555
N2 Tb1 N3 C12 127.0(3) no 2_555 3_555 3_555
N3 Tb1 N2 Tb1 -115.77(12) no 3_555 2_555 5_556
N3 Tb1 N2 C1 127.6(2) no 3_555 2_555 2_555
N3 Tb1 N2 C8 2.2(3) no 3_555 2_555 2_555
N2 Tb1 N3 C9 -80.5(3) no 2_555 4_555 4_555
N2 Tb1 N3 C12 75.1(3) no 2_555 4_555 4_555
N3 Tb1 N2 Tb1 176.55(15) no 4_555 2_555 5_556
N3 Tb1 N2 C1 59.89(19) no 4_555 2_555 2_555
N3 Tb1 N2 C8 -65.4(2) no 4_555 2_555 2_555
N2 Tb1 N2 Tb1 -55.16(11) no 3_555 4_555 5_556
N2 Tb1 N2 C1 -171.8(3) no 3_555 4_555 4_555
N2 Tb1 N2 C8 62.9(2) no 3_555 4_555 4_555
N2 Tb1 N2 Tb1 55.16(11) no 4_555 3_555 5_556
N2 Tb1 N2 C1 -61.5(2) no 4_555 3_555 3_555
N2 Tb1 N2 C8 173.2(3) no 4_555 3_555 3_555
N2 Tb1 N3 C9 -80.5(3) no 3_555 . .
N2 Tb1 N3 C12 75.1(3) no 3_555 . .
N3 Tb1 N2 Tb1 176.55(15) no . 3_555 5_556
N3 Tb1 N2 C1 59.89(19) no . 3_555 3_555
N3 Tb1 N2 C8 -65.4(2) no . 3_555 3_555
N2 Tb1 N3 C9 -129.1(3) no 3_555 2_555 2_555
N2 Tb1 N3 C12 26.5(3) no 3_555 2_555 2_555
N3 Tb1 N2 Tb1 111.20(12) no 2_555 3_555 5_556
N3 Tb1 N2 C1 -5.5(3) no 2_555 3_555 3_555
N3 Tb1 N2 C8 -130.8(2) no 2_555 3_555 3_555
N2 Tb1 N3 C9 -28.5(3) no 3_555 4_555 4_555
N2 Tb1 N3 C12 127.0(3) no 3_555 4_555 4_555
N3 Tb1 N2 Tb1 -115.77(12) no 4_555 3_555 5_556
N3 Tb1 N2 C1 127.6(2) no 4_555 3_555 3_555
N3 Tb1 N2 C8 2.2(3) no 4_555 3_555 3_555
N2 Tb1 N3 C9 -28.5(3) no 4_555 . .
N2 Tb1 N3 C12 127.0(3) no 4_555 . .
N3 Tb1 N2 Tb1 -115.77(12) no . 4_555 5_556
N3 Tb1 N2 C1 127.6(2) no . 4_555 4_555
N3 Tb1 N2 C8 2.2(3) no . 4_555 4_555
N2 Tb1 N3 C9 -80.5(3) no 4_555 2_555 2_555
N2 Tb1 N3 C12 75.1(3) no 4_555 2_555 2_555
N3 Tb1 N2 Tb1 176.55(15) no 2_555 4_555 5_556
N3 Tb1 N2 C1 59.89(19) no 2_555 4_555 4_555
N3 Tb1 N2 C8 -65.4(2) no 2_555 4_555 4_555
N2 Tb1 N3 C9 -129.1(3) no 4_555 3_555 3_555
N2 Tb1 N3 C12 26.5(3) no 4_555 3_555 3_555
N3 Tb1 N2 Tb1 111.20(12) no 3_555 4_555 5_556
N3 Tb1 N2 C1 -5.5(3) no 3_555 4_555 4_555
N3 Tb1 N2 C8 -130.8(2) no 3_555 4_555 4_555
N3 Tb1 N3 C9 165.0(3) no . 2_555 2_555
N3 Tb1 N3 C12 -39.4(3) no . 2_555 2_555
N3 Tb1 N3 C9 39.8(3) no 2_555 . .
N3 Tb1 N3 C12 -164.7(3) no 2_555 . .
N3 Tb1 N3 C9 102.4(3) no . 3_555 3_555
N3 Tb1 N3 C12 -102.1(3) no . 3_555 3_555
N3 Tb1 N3 C9 102.4(3) no 3_555 . .
N3 Tb1 N3 C12 -102.1(3) no 3_555 . .
N3 Tb1 N3 C9 39.8(3) no . 4_555 4_555
N3 Tb1 N3 C12 -164.7(3) no . 4_555 4_555
N3 Tb1 N3 C9 165.0(3) no 4_555 . .
N3 Tb1 N3 C12 -39.4(3) no 4_555 . .
N3 Tb1 N3 C9 165.0(3) no 2_555 3_555 3_555
N3 Tb1 N3 C12 -39.4(3) no 2_555 3_555 3_555
N3 Tb1 N3 C9 39.8(3) no 3_555 2_555 2_555
N3 Tb1 N3 C12 -164.7(3) no 3_555 2_555 2_555
N3 Tb1 N3 C9 102.4(3) no 2_555 4_555 4_555
N3 Tb1 N3 C12 -102.1(3) no 2_555 4_555 4_555
N3 Tb1 N3 C9 102.4(3) no 4_555 2_555 2_555
N3 Tb1 N3 C12 -102.1(3) no 4_555 2_555 2_555
N3 Tb1 N3 C9 165.0(3) no 3_555 4_555 4_555
N3 Tb1 N3 C12 -39.4(3) no 3_555 4_555 4_555
N3 Tb1 N3 C9 39.8(3) no 4_555 3_555 3_555
N3 Tb1 N3 C12 -164.7(3) no 4_555 3_555 3_555
Cl1 Cl1 Cl1 Cl1 0.0(2) no 2_555 4_555 3_555
Cl1 Cl1 Cl1 Cl3 -2.3(4) no 2_555 4_555 3_555
Cl1 Cl1 Cl1 C20 -25.7(3) no 2_555 4_555 .
Cl1 Cl1 Cl1 Cl1 0.0(2) no 4_555 2_555 3_555
Cl1 Cl1 Cl1 Cl3 1.6(3) no 4_555 2_555 2_555
Cl1 Cl1 Cl1 C20 25.7(3) no 4_555 2_555 .
Cl1 Cl1 Cl3 Cl1 8.0(17) no 2_555 4_555 4_555
Cl1 Cl1 Cl3 Cl3 -2.3(3) no 2_555 4_555 .
Cl1 Cl1 Cl3 Cl3 2.3(9) no 2_555 4_555 3_555
Cl1 Cl1 Cl3 C20 -19.4(5) no 2_555 4_555 .
Cl3 Cl1 Cl1 Cl1 -2.3(6) no 4_555 2_555 3_555
Cl3 Cl1 Cl1 Cl3 -0.7(7) no 4_555 2_555 2_555
Cl3 Cl1 Cl1 C20 23.4(6) no 4_555 2_555 .
Cl1 Cl1 C20 Cl1 -0.0(3) no 2_555 . 2_555
Cl1 Cl1 C20 Cl1 72.1(8) no 2_555 . 3_555
Cl1 Cl1 C20 Cl1 144.2(6) no 2_555 . 4_555
Cl1 Cl1 C20 Cl3 -7.5(4) no 2_555 . .
Cl1 Cl1 C20 Cl3 27.5(5) no 2_555 . 2_555
Cl1 Cl1 C20 Cl3 128.9(8) no 2_555 . 3_555
Cl1 Cl1 C20 Cl3 154.6(6) no 2_555 . 4_555
C20 Cl1 Cl1 Cl1 -25.7(5) no . 2_555 3_555
C20 Cl1 Cl1 Cl3 -24.2(5) no . 2_555 2_555
C20 Cl1 Cl1 C20 0.0(4) no . 2_555 .
Cl1 Cl1 Cl3 Cl1 -7.8(16) no 4_555 . 2_555
Cl1 Cl1 Cl3 Cl3 -1.0(5) no 4_555 . 2_555
Cl1 Cl1 Cl3 Cl3 3.0(4) no 4_555 . 4_555
Cl1 Cl1 Cl3 C20 21.0(3) no 4_555 . .
Cl3 Cl1 Cl1 Cl1 1.6(4) no . 4_555 3_555
Cl3 Cl1 Cl1 Cl3 -0.7(6) no . 4_555 3_555
Cl3 Cl1 Cl1 C20 -24.2(4) no . 4_555 .
Cl1 Cl1 C20 Cl1 -144.2(6) no 4_555 . 2_555
Cl1 Cl1 C20 Cl1 -72.1(8) no 4_555 . 3_555
Cl1 Cl1 C20 Cl1 -0.00(19) no 4_555 . 4_555
Cl1 Cl1 C20 Cl3 -151.7(6) no 4_555 . .
Cl1 Cl1 C20 Cl3 -116.7(8) no 4_555 . 2_555
Cl1 Cl1 C20 Cl3 -15.3(4) no 4_555 . 3_555
Cl1 Cl1 C20 Cl3 10.4(4) no 4_555 . 4_555
C20 Cl1 Cl1 Cl1 25.7(5) no . 4_555 3_555
C20 Cl1 Cl1 Cl3 23.4(5) no . 4_555 3_555
C20 Cl1 Cl1 C20 0.0(4) no . 4_555 .
Cl3 Cl1 Cl3 Cl1 10.2(19) no . 4_555 4_555
Cl3 Cl1 Cl3 Cl3 0.0(4) no . 4_555 .
Cl3 Cl1 Cl3 Cl3 4.6(11) no . 4_555 3_555
Cl3 Cl1 Cl3 C20 -17.2(7) no . 4_555 .
Cl3 Cl1 Cl3 Cl1 -10.8(19) no 4_555 . 2_555
Cl3 Cl1 Cl3 Cl3 -4.0(9) no 4_555 . 2_555
Cl3 Cl1 Cl3 Cl3 -0.0(5) no 4_555 . 4_555
Cl3 Cl1 Cl3 C20 18.0(7) no 4_555 . .
Cl3 Cl1 C20 Cl1 7.5(4) no . . 2_555
Cl3 Cl1 C20 Cl1 79.6(8) no . . 3_555
Cl3 Cl1 C20 Cl1 151.7(6) no . . 4_555
Cl3 Cl1 C20 Cl3 0.0(4) no . . .
Cl3 Cl1 C20 Cl3 35.0(6) no . . 2_555
Cl3 Cl1 C20 Cl3 136.4(8) no . . 3_555
Cl3 Cl1 C20 Cl3 162.1(7) no . . 4_555
C20 Cl1 Cl3 Cl1 -28.8(14) no . . 2_555
C20 Cl1 Cl3 Cl3 -22.1(5) no . . 2_555
C20 Cl1 Cl3 Cl3 -18.0(7) no . . 4_555
C20 Cl1 Cl3 C20 0.0(4) no . . .
Cl3 Cl1 C20 Cl1 -154.6(8) no 4_555 . 2_555
Cl3 Cl1 C20 Cl1 -82.5(11) no 4_555 . 3_555
Cl3 Cl1 C20 Cl1 -10.4(7) no 4_555 . 4_555
Cl3 Cl1 C20 Cl3 -162.1(8) no 4_555 . .
Cl3 Cl1 C20 Cl3 -127.1(10) no 4_555 . 2_555
Cl3 Cl1 C20 Cl3 -25.7(8) no 4_555 . 3_555
Cl3 Cl1 C20 Cl3 -0.0(6) no 4_555 . 4_555
C20 Cl1 Cl3 Cl1 27.4(14) no . 4_555 4_555
C20 Cl1 Cl3 Cl3 17.2(7) no . 4_555 .
C20 Cl1 Cl3 Cl3 21.8(6) no . 4_555 3_555
C20 Cl1 Cl3 C20 -0.0(4) no . 4_555 .
Cl4 Cl2 Cl4 Cl2 106.1(13) no . 4_565 4_565
Cl4 Cl2 Cl4 Cl4 0.0(4) no . 4_565 .
Cl4 Cl2 Cl4 Cl4 68.8(14) no . 4_565 3_665
Cl4 Cl2 Cl4 C21 53.8(5) no . 4_565 .
Cl4 Cl2 Cl4 Cl2 -126.3(17) no 4_565 . 2_655
Cl4 Cl2 Cl4 Cl4 -44.3(14) no 4_565 . 2_655
Cl4 Cl2 Cl4 Cl4 -0.0(12) no 4_565 . 4_565
Cl4 Cl2 Cl4 C21 -64.3(13) no 4_565 . .
Cl4 Cl2 C21 Cl2 24.2(7) no . . 2_655
Cl4 Cl2 C21 Cl2 -137.9(13) no . . 4_565
Cl4 Cl2 C21 Cl4 -0.0(7) no . . .
Cl4 Cl2 C21 Cl4 -29.4(8) no . . 2_655
Cl4 Cl2 C21 Cl4 -108.3(14) no . . 3_665
Cl4 Cl2 C21 Cl4 -95.8(11) no . . 4_565
C21 Cl2 Cl4 Cl2 -62.0(13) no . . 2_655
C21 Cl2 Cl4 Cl4 20.0(9) no . . 2_655
C21 Cl2 Cl4 Cl4 64.3(9) no . . 4_565
C21 Cl2 Cl4 C21 0.0(8) no . . .
Cl4 Cl2 C21 Cl2 120.0(14) no 4_565 . 2_655
Cl4 Cl2 C21 Cl2 -42.1(11) no 4_565 . 4_565
Cl4 Cl2 C21 Cl4 95.8(13) no 4_565 . .
Cl4 Cl2 C21 Cl4 66.4(15) no 4_565 . 2_655
Cl4 Cl2 C21 Cl4 -12.5(12) no 4_565 . 3_665
Cl4 Cl2 C21 Cl4 0.0(9) no 4_565 . 4_565
C21 Cl2 Cl4 Cl2 52.2(12) no . 4_565 4_565
C21 Cl2 Cl4 Cl4 -53.8(6) no . 4_565 .
C21 Cl2 Cl4 Cl4 14.9(13) no . 4_565 3_665
C21 Cl2 Cl4 C21 0.0(5) no . 4_565 .
Cl1 Cl3 Cl3 Cl1 -174.6(9) no . 2_555 2_555
Cl1 Cl3 Cl3 Cl1 -1.1(10) no . 2_555 3_555
Cl1 Cl3 Cl3 Cl3 1.7(6) no . 2_555 3_555
Cl1 Cl3 Cl3 C20 28.5(5) no . 2_555 .
Cl1 Cl3 Cl3 Cl1 -174.6(10) no . 4_555 4_555
Cl1 Cl3 Cl3 Cl1 -0.0(5) no . 4_555 .
Cl1 Cl3 Cl3 Cl3 -176.3(9) no . 4_555 3_555
Cl1 Cl3 Cl3 C20 156.9(10) no . 4_555 .
Cl1 Cl3 C20 Cl1 0.0(3) no . . .
Cl1 Cl3 C20 Cl1 -166.6(7) no . . 2_555
Cl1 Cl3 C20 Cl1 -138.6(7) no . . 3_555
Cl1 Cl3 C20 Cl1 -36.5(7) no . . 4_555
Cl1 Cl3 C20 Cl3 -152.8(6) no . . 2_555
Cl1 Cl3 C20 Cl3 -81.4(10) no . . 3_555
Cl1 Cl3 C20 Cl3 -10.0(4) no . . 4_555
Cl1 Cl3 Cl3 Cl1 -0.0(5) no 2_555 2_555 2_555
Cl1 Cl3 Cl3 Cl1 173.6(11) no 2_555 2_555 3_555
Cl1 Cl3 Cl3 Cl3 176.3(8) no 2_555 2_555 3_555
Cl1 Cl3 Cl3 C20 -156.9(10) no 2_555 2_555 .
Cl1 Cl3 Cl3 Cl1 -1.1(11) no 2_555 4_555 4_555
Cl1 Cl3 Cl3 Cl1 173.6(11) no 2_555 4_555 .
Cl1 Cl3 Cl3 Cl3 -2.8(9) no 2_555 4_555 3_555
Cl1 Cl3 Cl3 C20 -29.6(8) no 2_555 4_555 .
Cl1 Cl3 C20 Cl1 166.6(8) no 2_555 . .
Cl1 Cl3 C20 Cl1 -0.0(4) no 2_555 . 2_555
Cl1 Cl3 C20 Cl1 28.0(9) no 2_555 . 3_555
Cl1 Cl3 C20 Cl1 130.1(9) no 2_555 . 4_555
Cl1 Cl3 C20 Cl3 13.8(7) no 2_555 . 2_555
Cl1 Cl3 C20 Cl3 85.2(13) no 2_555 . 3_555
Cl1 Cl3 C20 Cl3 156.6(7) no 2_555 . 4_555
Cl3 Cl3 Cl3 Cl1 1.7(6) no 2_555 4_555 4_555
Cl3 Cl3 Cl3 Cl1 176.3(7) no 2_555 4_555 .
Cl3 Cl3 Cl3 Cl3 0.0(4) no 2_555 4_555 3_555
Cl3 Cl3 Cl3 C20 -26.8(4) no 2_555 4_555 .
Cl3 Cl3 Cl3 Cl1 -176.3(8) no 4_555 2_555 2_555
Cl3 Cl3 Cl3 Cl1 -2.8(8) no 4_555 2_555 3_555
Cl3 Cl3 Cl3 Cl3 0.0(4) no 4_555 2_555 3_555
Cl3 Cl3 Cl3 C20 26.8(4) no 4_555 2_555 .
Cl3 Cl3 C20 Cl1 152.8(6) no 2_555 . .
Cl3 Cl3 C20 Cl1 -13.8(6) no 2_555 . 2_555
Cl3 Cl3 C20 Cl1 14.2(5) no 2_555 . 3_555
Cl3 Cl3 C20 Cl1 116.3(9) no 2_555 . 4_555
Cl3 Cl3 C20 Cl3 0.0(3) no 2_555 . 2_555
Cl3 Cl3 C20 Cl3 71.4(10) no 2_555 . 3_555
Cl3 Cl3 C20 Cl3 142.8(7) no 2_555 . 4_555
C20 Cl3 Cl3 Cl1 156.9(9) no . 2_555 2_555
C20 Cl3 Cl3 Cl1 -29.6(8) no . 2_555 3_555
C20 Cl3 Cl3 Cl3 -26.8(6) no . 2_555 3_555
C20 Cl3 Cl3 C20 0.0(5) no . 2_555 .
Cl3 Cl3 C20 Cl1 10.0(5) no 4_555 . .
Cl3 Cl3 C20 Cl1 -156.6(7) no 4_555 . 2_555
Cl3 Cl3 C20 Cl1 -128.6(9) no 4_555 . 3_555
Cl3 Cl3 C20 Cl1 -26.5(6) no 4_555 . 4_555
Cl3 Cl3 C20 Cl3 -142.8(7) no 4_555 . 2_555
Cl3 Cl3 C20 Cl3 -71.4(11) no 4_555 . 3_555
Cl3 Cl3 C20 Cl3 0.0(4) no 4_555 . 4_555
C20 Cl3 Cl3 Cl1 28.5(7) no . 4_555 4_555
C20 Cl3 Cl3 Cl1 -156.9(9) no . 4_555 .
C20 Cl3 Cl3 Cl3 26.8(6) no . 4_555 3_555
C20 Cl3 Cl3 C20 0.0(5) no . 4_555 .
Cl2 Cl4 Cl4 Cl2 -118.9(12) no . 2_655 2_655
Cl2 Cl4 Cl4 Cl2 -41(2) no . 2_655 3_665
Cl2 Cl4 Cl4 Cl4 21.2(10) no . 2_655 3_665
Cl2 Cl4 Cl4 C21 -22.2(6) no . 2_655 .
Cl2 Cl4 Cl4 Cl2 -118.9(12) no . 4_565 4_565
Cl2 Cl4 Cl4 Cl2 -0.0(4) no . 4_565 .
Cl2 Cl4 Cl4 Cl4 -140.1(13) no . 4_565 3_665
Cl2 Cl4 Cl4 C21 -96.8(10) no . 4_565 .
Cl2 Cl4 C21 Cl2 -0.0(3) no . . .
Cl2 Cl4 C21 Cl2 -132.1(10) no . . 2_655
Cl2 Cl4 C21 Cl2 164.3(11) no . . 3_665
Cl2 Cl4 C21 Cl2 63.0(8) no . . 4_565
Cl2 Cl4 C21 Cl4 157.1(10) no . . 2_655
Cl2 Cl4 C21 Cl4 96.2(6) no . . 3_665
Cl2 Cl4 C21 Cl4 35.2(4) no . . 4_565
Cl2 Cl4 Cl4 Cl2 -0.0(4) no 2_655 2_655 2_655
Cl2 Cl4 Cl4 Cl2 78(3) no 2_655 2_655 3_665
Cl2 Cl4 Cl4 Cl4 140.1(12) no 2_655 2_655 3_665
Cl2 Cl4 Cl4 C21 96.8(10) no 2_655 2_655 .
Cl2 Cl4 Cl4 Cl2 -41(3) no 2_655 4_565 4_565
Cl2 Cl4 Cl4 Cl2 78(3) no 2_655 4_565 .
Cl2 Cl4 Cl4 Cl4 -61.8(19) no 2_655 4_565 3_665
Cl2 Cl4 Cl4 C21 -18.5(19) no 2_655 4_565 .
Cl2 Cl4 C21 Cl2 132.1(11) no 2_655 . .
Cl2 Cl4 C21 Cl2 0.0(6) no 2_655 . 2_655
Cl2 Cl4 C21 Cl2 -63.6(12) no 2_655 . 3_665
Cl2 Cl4 C21 Cl2 -164.9(11) no 2_655 . 4_565
Cl2 Cl4 C21 Cl4 -70.7(11) no 2_655 . 2_655
Cl2 Cl4 C21 Cl4 -131.7(8) no 2_655 . 3_665
Cl2 Cl4 C21 Cl4 167.3(12) no 2_655 . 4_565
Cl4 Cl4 Cl4 Cl2 21.2(10) no 2_655 4_565 4_565
Cl4 Cl4 Cl4 Cl2 140.1(12) no 2_655 4_565 .
Cl4 Cl4 Cl4 Cl4 0.0(7) no 2_655 4_565 3_665
Cl4 Cl4 Cl4 C21 43.3(7) no 2_655 4_565 .
Cl4 Cl4 Cl4 Cl2 -140.1(13) no 4_565 2_655 2_655
Cl4 Cl4 Cl4 Cl2 -61.8(18) no 4_565 2_655 3_665
Cl4 Cl4 Cl4 Cl4 0.0(7) no 4_565 2_655 3_665
Cl4 Cl4 Cl4 C21 -43.3(7) no 4_565 2_655 .
Cl4 Cl4 C21 Cl2 -157.1(11) no 2_655 . .
Cl4 Cl4 C21 Cl2 70.7(11) no 2_655 . 2_655
Cl4 Cl4 C21 Cl2 7.2(7) no 2_655 . 3_665
Cl4 Cl4 C21 Cl2 -94.1(15) no 2_655 . 4_565
Cl4 Cl4 C21 Cl4 -0.0(5) no 2_655 . 2_655
Cl4 Cl4 C21 Cl4 -61.0(9) no 2_655 . 3_665
Cl4 Cl4 C21 Cl4 -121.9(10) no 2_655 . 4_565
C21 Cl4 Cl4 Cl2 -96.8(12) no . 2_655 2_655
C21 Cl4 Cl4 Cl2 -18.5(19) no . 2_655 3_665
C21 Cl4 Cl4 Cl4 43.3(9) no . 2_655 3_665
C21 Cl4 Cl4 C21 0.0(8) no . 2_655 .
Cl4 Cl4 C21 Cl2 -35.2(9) no 4_565 . .
Cl4 Cl4 C21 Cl2 -167.3(13) no 4_565 . 2_655
Cl4 Cl4 C21 Cl2 129.1(14) no 4_565 . 3_665
Cl4 Cl4 C21 Cl2 27.8(11) no 4_565 . 4_565
Cl4 Cl4 C21 Cl4 121.9(12) no 4_565 . 2_655
Cl4 Cl4 C21 Cl4 61.0(10) no 4_565 . 3_665
Cl4 Cl4 C21 Cl4 -0.0(8) no 4_565 . 4_565
C21 Cl4 Cl4 Cl2 -22.2(9) no . 4_565 4_565
C21 Cl4 Cl4 Cl2 96.8(12) no . 4_565 .
C21 Cl4 Cl4 Cl4 -43.3(9) no . 4_565 3_665
C21 Cl4 Cl4 C21 0.0(8) no . 4_565 .
C1 N1 C8 N2 0.0 no . 2_555 2_555
C1 N1 C8 C7 180.0 no . 2_555 2_555
C8 N1 C1 N2 0.0 no 2_555 . .
C8 N1 C1 C2 180.0 no 2_555 . .
Tb1 N2 C1 N1 50.07(18) no . . .
Tb1 N2 C1 C2 -129.93(18) no . . .
Tb1 N2 C8 N1 -50.66(18) no . . 4_555
Tb1 N2 C8 C7 129.34(18) no . . .
Tb1 N2 C1 N1 -50.07(18) no 5_556 . .
Tb1 N2 C1 C2 129.93(18) no 5_556 . .
Tb1 N2 C8 N1 50.66(18) no 5_556 . 4_555
Tb1 N2 C8 C7 -129.34(18) no 5_556 . .
C1 N2 C8 N1 180.000(12) no . . 4_555
C1 N2 C8 C7 0.0 no . . .
C8 N2 C1 N1 180.0 no . . .
C8 N2 C1 C2 0.0 no . . .
Tb1 N3 C9 C10 155.9(2) no . . .
Tb1 N3 C9 C13 -29.7(5) no . . 2_555
Tb1 N3 C12 C11 -155.5(2) no . . .
Tb1 N3 C12 C13 29.2(5) no . . .
C9 N3 C12 C11 4.1(4) no . . .
C9 N3 C12 C13 -171.2(4) no . . .
C12 N3 C9 C10 -3.7(4) no . . .
C12 N3 C9 C13 170.8(4) no . . 2_555
N1 C1 C2 C3 0.0 no . . .
N1 C1 C2 C7 180.0 no . . .
N2 C1 C2 C3 180.0 no . . .
N2 C1 C2 C7 0.0 no . . .
C1 C2 C3 C4 180.0 no . . .
C1 C2 C7 C6 180.0 no . . .
C1 C2 C7 C8 0.0 no . . .
C3 C2 C7 C6 0.0 no . . .
C3 C2 C7 C8 180.0 no . . .
C7 C2 C3 C4 0.0 no . . .
C2 C3 C4 C5 0.0 no . . .
C3 C4 C5 C6 0.0 no . . .
C4 C5 C6 C7 0.0 no . . .
C5 C6 C7 C2 0.000(12) no . . .
C5 C6 C7 C8 180.0 no . . .
C2 C7 C8 N1 180.0 no . . 4_555
C2 C7 C8 N2 0.0 no . . .
C6 C7 C8 N1 0.0 no . . 4_555
C6 C7 C8 N2 180.0 no . . .
N3 C9 C10 C11 1.9(5) no . . .
N3 C9 C13 C12 -3.0(7) no . 2_555 2_555
N3 C9 C13 C14 -173.8(4) no . 2_555 2_555
C10 C9 C13 C12 170.7(4) no . 2_555 2_555
C10 C9 C13 C14 -0.0(6) no . 2_555 2_555
C13 C9 C10 C11 -172.6(4) no 2_555 . .
C9 C10 C11 C12 0.7(5) no . . .
C10 C11 C12 N3 -3.0(5) no . . .
C10 C11 C12 C13 172.3(4) no . . .
N3 C12 C13 C9 3.2(7) no . . 4_555
N3 C12 C13 C14 173.8(4) no . . .
C11 C12 C13 C9 -171.5(4) no . . 4_555
C11 C12 C13 C14 -0.9(6) no . . .
C9 C13 C14 C15 96.2(5) no 4_555 . .
C9 C13 C14 C19 -81.6(5) no 4_555 . .
C12 C13 C14 C15 -75.4(5) no . . .
C12 C13 C14 C19 106.8(5) no . . .
C13 C14 C15 C16 -175.6(5) no . . .
C13 C14 C19 C18 177.6(4) no . . .
C15 C14 C19 C18 -0.2(8) no . . .
C19 C14 C15 C16 2.3(8) no . . .
C14 C15 C16 C17 -4.4(10) no . . .
C15 C16 C17 C18 4.5(10) no . . .
C16 C17 C18 C19 -2.4(10) no . . .
C17 C18 C19 C14 0.3(10) no . . .
